data_1514154
loop_
_publ_author_name
'McKellar, Scott C.'
'Graham, Alexander J.'
'Allan, David R.'
'Mohideen, M Infas H'
'Morris, Russell E.'
'Moggach, Stephen A.'

_publ_section_title
;
 The effect of pressure on the post-synthetic modification of a nanoporous
 metal-organic framework.
;
_journal_issue 8
_journal_name_full Nanoscale
_journal_page_first 4163
_journal_page_last 4173
_journal_paper_doi 10.1039/c3nr04161a
_journal_volume 6
_journal_year 2014
_chemical_formula_moiety 'C33 H30 Cu3 O21.5CH3OH'
_chemical_formula_sum 'C38 H50 Cu3 O26'
_chemical_formula_weight 1113.43
_space_group_IT_number 164
_symmetry_cell_setting trigonal
_symmetry_space_group_name_Hall '-P 3 2"'
_symmetry_space_group_name_H-M 'P -3 m 1'
_atom_sites_solution_hydrogens difmap
_atom_sites_solution_primary other
_audit_creation_date 12-10-02
_audit_creation_method CRYSTALS_ver_14.40
_cell_angle_alpha 90
_cell_angle_beta 90
_cell_angle_gamma 120
_cell_formula_units_Z 2
_cell_length_a 18.5495(13)
_cell_length_b 18.5495(13)
_cell_length_c 6.8063(5)
_cell_measurement_reflns_used 3271
_cell_measurement_temperature 293
_cell_measurement_theta_max 15
_cell_measurement_theta_min 2
_cell_volume 2028.2(3)
_computing_cell_refinement 'CrysAlis, (Oxford Diffraction, 2002)'
_computing_data_collection 'Gemini, (Oxford Diffraction, 2006)'
_computing_data_reduction 'Apex2 (Bruker AXS, 2006)'
_computing_molecular_graphics 'CAMERON (Watkin et al., 1996)'
_computing_publication_material 'CRYSTALS (Betteridge et al., 2003)'
_computing_structure_refinement 'CRYSTALS (Betteridge et al., 2003)'
_computing_structure_solution 'USER DEFINED STRUCTURE SOLUTION'
_diffrn_ambient_temperature 293
_diffrn_measured_fraction_theta_full 0.936
_diffrn_measured_fraction_theta_max 0.932
_diffrn_measurement_device Area
_diffrn_measurement_device_type 'Rigaku Saturn 724+'
_diffrn_measurement_method \w
_diffrn_radiation_monochromator graphite
_diffrn_radiation_type synchrotron
_diffrn_radiation_wavelength 0.48590
_diffrn_reflns_av_R_equivalents 0.1094
_diffrn_reflns_limit_h_max 0
_diffrn_reflns_limit_h_min -16
_diffrn_reflns_limit_k_max 20
_diffrn_reflns_limit_k_min 0
_diffrn_reflns_limit_l_max 7
_diffrn_reflns_limit_l_min 0
_diffrn_reflns_number 7228
_diffrn_reflns_theta_full 12.091
_diffrn_reflns_theta_max 15.703
_diffrn_reflns_theta_min 0.867
_diffrn_standards_number 0
_exptl_absorpt_coefficient_mu 0.542
_exptl_absorpt_correction_T_max 0.85
_exptl_absorpt_correction_T_min 0.45
_exptl_absorpt_correction_type multi-scan
_exptl_absorpt_process_details 'SADABS (Siemens, 1996)'
_exptl_crystal_colour blue
_exptl_crystal_density_diffrn 1.823
_exptl_crystal_density_method 'not measured'
_exptl_crystal_description block
_exptl_crystal_F_000 1146
_exptl_crystal_size_max 0.200
_exptl_crystal_size_mid 0.200
_exptl_crystal_size_min 0.100
_platon_squeeze_details
;
see above for details
;
_refine_diff_density_max 0.98
_refine_diff_density_min -1.05
_refine_ls_extinction_method None
_refine_ls_goodness_of_fit_ref 1.2169
_refine_ls_hydrogen_treatment constr
_refine_ls_matrix_type full
_refine_ls_number_parameters 103
_refine_ls_number_reflns 773
_refine_ls_number_restraints 132
_refine_ls_R_factor_all 0.0912
_refine_ls_R_factor_gt 0.0673
_refine_ls_shift/su_max 0.0024646
_refine_ls_shift/su_mean 0.0000353
_refine_ls_structure_factor_coef F
_refine_ls_weighting_details
;
 Method, part 1, Chebychev polynomial, (Watkin, 1994, Prince, 1982) 
 [weight] = 1.0/[A~0~*T~0~(x)+A~1~*T~1~(x) ... +A~n-1~]*T~n-1~(x)] 
 where A~i~ are the Chebychev coefficients listed below and x= Fcalc/Fmax 
 Method = Robust Weighting (Prince, 1982) 
 W = [weight] * [1-(deltaF/6*sigmaF)^2^]^2^ 
 A~i~ are: 
 0.769 0.624 0.434 
;
_refine_ls_weighting_scheme calc
_refine_ls_wR_factor_all 0.1138
_refine_ls_wR_factor_gt 0.0925
_refine_ls_wR_factor_ref 0.0925
_reflns_limit_h_max 0
_reflns_limit_h_min -16
_reflns_limit_k_max 20
_reflns_limit_k_min 0
_reflns_limit_l_max 7
_reflns_limit_l_min 0
_reflns_number_gt 773
_reflns_number_total 1017
_reflns_threshold_expression I>2.0\s(I)
_oxford_diffrn_Wilson_B_factor 0.00
_oxford_diffrn_Wilson_scale 0.00
_oxford_refine_ls_r_factor_ref 0.0673
_oxford_refine_ls_scale 0.1205(9)
_oxford_reflns_number_all 1003
_oxford_reflns_threshold_expression_ref I>2.0\s(I)
_cod_data_source_file c3nr04161a2.cif
_cod_data_source_block st1005
_cod_depositor_comments
;
The following automatic conversions were performed:

'_atom_sites_solution_primary' value 'Other' changed to 'other'
according to
/usr/data/users/saulius/crontab/automatic-downloads/current/RSC/lib/dictionaries/cif_core.dic
dictionary named 'cif_core.dic' version 2.4.2 from 2011-04-26.

Automatic conversion script
Id: cif_fix_values 2281 2013-09-26 08:29:07Z andrius 
;
_cod_original_sg_symbol_Hall '-P 3 2'
_cod_original_sg_symbol_H-M 'P -3 m 1 '
_cod_database_code 1514154

loop_
_symmetry_equiv_pos_as_xyz
x,y,z
-x,-y,-z
-y,x-y,z
y,-x+y,-z
-x+y,-x,z
x-y,x,-z
-x+y,y,z
x-y,-y,-z
x,x-y,z
-x,-x+y,-z
-y,-x,z
y,x,-z

loop_
_atom_site_label
_atom_site_type_symbol
_atom_site_fract_x
_atom_site_fract_y
_atom_site_fract_z
_atom_site_U_iso_or_equiv
_atom_site_occupancy
_atom_site_adp_type
_atom_site_refinement_flags_posn
_atom_site_refinement_flags_adp
Cu1 Cu 0.52343(4) 0.04686(7) -0.34482(19) 0.0211 1.0000 Uani S T
C1 C 0.8382(4) 0.1618(4) -1.2131(13) 0.0434 1.0000 Uani DS TU
C2 C 0.8159(4) 0.1841(4) -1.0206(12) 0.0333 1.0000 Uani DS TU
C3 C 0.7410(4) 0.1300(4) -0.9309(10) 0.0335 1.0000 Uani D U
C4 C 0.7213(3) 0.1495(4) -0.7492(8) 0.0230 1.0000 Uani D U
C5 C 0.7778(3) 0.2222(3) -0.6551(12) 0.0214 1.0000 Uani DS TU
C6 C 0.6404(4) 0.0911(4) -0.6520(8) 0.0244 1.0000 Uani D U
C7 C 0.9470(15) 0.1999(14) -1.450(3) 0.0974 0.5000 Uani D U
C8 C 0.6019(3) 0.2038(6) -0.078(2) 0.0677 1.0000 Uani DS TU
O1 O 0.9075(5) 0.2126(5) -1.2856(12) 0.0983 1.0000 Uani D U
O2 O 0.6281(3) 0.1102(4) -0.4834(9) 0.0541 1.0000 Uani D U
O3 O 0.5881(3) 0.0298(4) -0.7495(8) 0.0453 1.0000 Uani D U
O4 O 0.5587(2) 0.1174(4) -0.0842(11) 0.0366 1.0000 Uani DS TU
H4 H 0.5384 0.0768 -0.0112 0.0500 1.0000 Uiso DRS .
H81 H 0.6089 0.2177 0.0595 0.0727 1.0000 Uiso RS .
H82 H 0.6555 0.2266 -0.1389 0.0727 1.0000 Uiso R .
H71 H 0.9996 0.2489 -1.4751 0.1187 0.5000 Uiso R .
H72 H 0.9557 0.1541 -1.4215 0.1187 0.5000 Uiso R .
H73 H 0.9119 0.1870 -1.5634 0.1187 0.5000 Uiso R .
H31 H 0.7034 0.0807 -0.9931 0.0393 1.0000 Uiso R .
H51 H 0.7661 0.2339 -0.5299 0.0263 1.0000 Uiso RS .

loop_
_atom_site_aniso_label
_atom_site_aniso_U_11
_atom_site_aniso_U_22
_atom_site_aniso_U_33
_atom_site_aniso_U_23
_atom_site_aniso_U_13
_atom_site_aniso_U_12
Cu1 0.0226(7) 0.0095(8) 0.0268(8) 0.0038(5) 0.0019(3) 0.0048(4)
C1 0.051(4) 0.051(4) 0.046(6) -0.008(2) 0.008(2) 0.040(4)
C2 0.031(3) 0.031(3) 0.034(5) -0.005(2) 0.005(2) 0.012(3)
C3 0.031(4) 0.022(4) 0.039(4) -0.007(3) 0.003(3) 0.007(3)
C4 0.017(3) 0.021(3) 0.028(3) 0.002(2) -0.003(2) 0.007(2)
C5 0.019(3) 0.019(3) 0.025(5) 0.000(2) 0.000(2) 0.010(3)
C6 0.021(3) 0.016(3) 0.031(3) 0.004(2) -0.002(2) 0.006(2)
C7 0.106(17) 0.12(2) 0.075(14) 0.024(13) 0.059(12) 0.067(17)
C8 0.088(11) 0.025(4) 0.069(10) -0.003(7) -0.001(4) 0.0125(19)
O1 0.101(7) 0.098(7) 0.090(6) 0.016(5) 0.068(5) 0.046(5)
O2 0.023(3) 0.053(4) 0.051(3) -0.016(3) 0.016(3) -0.008(3)
O3 0.024(3) 0.039(4) 0.043(3) -0.014(3) 0.011(3) -0.007(2)
O4 0.041(4) 0.024(4) 0.039(5) 0.009(4) 0.0046(19) 0.0120(18)

loop_
_atom_type_symbol
_atom_type_scat_dispersion_real
_atom_type_scat_dispersion_imag
_atom_type_scat_Cromer_Mann_a1
_atom_type_scat_Cromer_Mann_b1
_atom_type_scat_Cromer_Mann_a2
_atom_type_scat_Cromer_Mann_b2
_atom_type_scat_Cromer_Mann_a3
_atom_type_scat_Cromer_Mann_b3
_atom_type_scat_Cromer_Mann_a4
_atom_type_scat_Cromer_Mann_b4
_atom_type_scat_Cromer_Mann_c
_atom_type_scat_source
Cu 0.2947 0.6374 13.3380 3.5828 7.1676 0.2470 5.6158 11.3966 1.6735 64.8126 1.1910 'International Tables Vol C 4.2.6.8 and 6.1.1.4'
O 0.0036 0.0026 3.0485 13.2771 2.2868 5.7011 1.5463 0.3239 0.8670 32.9089 0.2508 'International Tables Vol C 4.2.6.8 and 6.1.1.4'
C 0.0006 0.0007 2.3100 20.8439 1.0200 10.2075 1.5886 0.5687 0.8650 51.6512 0.2156 'International Tables Vol C 4.2.6.8 and 6.1.1.4'
H 0.0000 0.0000 0.4930 10.5109 0.3229 26.1257 0.1402 3.1424 0.0408 57.7998 0.0030 'International Tables Vol C 4.2.6.8 and 6.1.1.4'

loop_
_geom_angle_atom_site_label_1
_geom_angle_site_symmetry_1
_geom_angle_atom_site_label_2
_geom_angle_atom_site_label_3
_geom_angle_site_symmetry_3
_geom_angle
_geom_angle_publ_flag
O3 2_654 Cu1 O3 8_554 88.8(4) yes
O3 2_654 Cu1 O2 7_655 90.3(3) yes
O3 8_554 Cu1 O2 7_655 169.1(2) yes
O3 2_654 Cu1 O2 . 169.1(2) yes
O3 8_554 Cu1 O2 . 90.3(3) yes
O2 7_655 Cu1 O2 . 88.6(5) yes
O3 2_654 Cu1 O4 . 93.6(2) yes
O3 8_554 Cu1 O4 . 93.6(2) yes
O2 7_655 Cu1 O4 . 97.3(2) yes
O2 . Cu1 O4 . 97.3(2) yes
O1 11_665 C1 C2 . 117.4(3) yes
O1 11_665 C1 O1 . 125.2(6) yes
C2 . C1 O1 . 117.4(3) yes
C1 . C2 C3 11_665 120.2(3) yes
C1 . C2 C3 . 120.2(3) yes
C3 11_665 C2 C3 . 119.6(5) yes
C2 . C3 C4 . 120.3(4) yes
C2 . C3 H31 . 120.0 no
C4 . C3 H31 . 119.7 no
C3 . C4 C5 . 119.8(4) yes
C3 . C4 C6 . 120.4(4) yes
C5 . C4 C6 . 119.8(4) yes
C4 . C5 C4 11_665 120.0(5) yes
C4 . C5 H51 . 120.0 no
C4 11_665 C5 H51 . 120.0 no
C4 . C6 O2 . 117.3(4) yes
C4 . C6 O3 . 117.6(4) yes
O2 . C6 O3 . 125.0(5) yes
H71 10_762 C7 O1 . 124.1 no
H71 10_762 C7 H71 . 17.9 no
O1 . C7 H71 . 110.4 no
H71 10_762 C7 H72 . 110.9 no
O1 . C7 H72 . 108.5 no
H71 . C7 H72 . 109.5 no
H71 10_762 C7 H73 . 92.9 no
O1 . C7 H73 . 109.5 no
H71 . C7 H73 . 109.5 no
H72 . C7 H73 . 109.5 no
H82 7_655 C8 O4 . 111.5 no
H82 7_655 C8 H81 . 109.5 no
O4 . C8 H81 . 105.3 no
H82 7_655 C8 H82 . 109.5 no
O4 . C8 H82 . 111.5 no
H81 . C8 H82 . 109.5 no
C7 . O1 C1 . 127.3(8) yes
C6 . O2 Cu1 . 122.8(4) yes
C6 . O3 Cu1 2_654 123.1(4) yes
C8 . O4 Cu1 . 124.4(9) yes
C8 . O4 H4 . 140.9 no
Cu1 . O4 H4 . 94.7 no
C7 10_762 H71 C7 . 127.6 no

loop_
_geom_bond_atom_site_label_1
_geom_bond_atom_site_label_2
_geom_bond_site_symmetry_2
_geom_bond_distance
_geom_bond_publ_flag
Cu1 O3 2_654 1.942(5) yes
Cu1 O3 8_554 1.942(5) yes
Cu1 O2 7_655 1.939(5) yes
Cu1 O2 . 1.939(5) yes
Cu1 O4 . 2.105(8) yes
C1 O1 11_665 1.255(5) yes
C1 C2 . 1.492(7) yes
C1 O1 . 1.255(5) yes
C2 C3 11_665 1.384(5) yes
C2 C3 . 1.384(5) yes
C3 C4 . 1.388(6) yes
C3 H31 . 0.930 no
C4 C5 . 1.384(6) yes
C4 C6 . 1.496(6) yes
C5 H51 . 0.930 no
C6 O2 . 1.255(6) yes
C6 O3 . 1.254(6) yes
C7 H71 10_762 1.084 no
C7 O1 . 1.419(9) yes
C7 H71 . 0.960 no
C7 H72 . 0.960 no
C7 H73 . 0.960 no
C8 H82 7_655 0.960 no
C8 O4 . 1.389(8) yes
C8 H81 . 0.960 no
C8 H82 . 0.960 no
O4 H4 . 0.820 no

loop_
_platon_squeeze_void_nr
_platon_squeeze_void_average_x
_platon_squeeze_void_average_y
_platon_squeeze_void_average_z
_platon_squeeze_void_volume
_platon_squeeze_void_count_electrons
_platon_squeeze_void_content
1 0.000 0.000 -0.008 265 159 ' '
2 0.667 0.333 0.464 43 21 ' '
3 0.333 0.667 0.536 43 21 ' '
